data_4312080
loop_
_publ_author_name
'June-Ho Jung'
'Srinagesh K. Potluri'
'Hongming Zhang'
'Patty Wisian-Neilson'

_publ_contact_author
;
      Patty Wisian-Neilson
      Department of Chemistry
      Southern Methodist University
      Dallas, Texas 75275
      USA
;
_publ_contact_author_email pwisian@smu.edu
_publ_contact_author_fax '+1 214 768 4089'
_publ_contact_author_phone '+1 214 768 2483'
_publ_section_title
;
 Synthesis and Structure of Nongeminally Substituted Cyclic Phosphazenes
 with Haloalkyl and Thioester Functional Groups
;
_journal_name_full 'Inorganic Chemistry'
_journal_page_first 7784
_journal_page_last 7791
_journal_paper_doi 10.1021/ic049063z
_journal_volume 43
_journal_year 2004
_chemical_formula_sum 'C21 H23 Br N3 P3'
_chemical_formula_weight 490.24
_chemical_name_systematic
; 
 ? 
;
_space_group_IT_number 14
_symmetry_cell_setting monoclinic
_symmetry_space_group_name_Hall '-P 2ybc'
_symmetry_space_group_name_H-M 'P 1 21/c 1'
_atom_sites_solution_hydrogens geom
_atom_sites_solution_primary direct
_atom_sites_solution_secondary difmap
_audit_creation_method SHELXL-97
_cell_angle_alpha 90.00
_cell_angle_beta 92.183(9)
_cell_angle_gamma 90.00
_cell_formula_units_Z 4
_cell_length_a 8.867(1)
_cell_length_b 12.671(1)
_cell_length_c 20.352(2)
_cell_measurement_reflns_used 41
_cell_measurement_temperature 293(2)
_cell_measurement_theta_max 15.0
_cell_measurement_theta_min 9.86
_cell_volume 2285.0(4)
_computing_cell_refinement 'Bruker XSCANS'
_computing_data_collection 'Bruker XSCANS'
_computing_data_reduction 'Bruker XSCANS'
_computing_molecular_graphics 'Bruker SHELXTL'
_computing_publication_material 'Bruker SHELXTL'
_computing_structure_refinement 'SHELXL-97 (Sheldrick, 1997)'
_computing_structure_solution 'SHELXS-97 (Sheldrick, 1990)'
_diffrn_ambient_temperature 293(2)
_diffrn_measured_fraction_theta_full 0.936
_diffrn_measured_fraction_theta_max 0.936
_diffrn_measurement_device_type 'Bruker P4'
_diffrn_measurement_method '\w scans'
_diffrn_radiation_monochromator graphite
_diffrn_radiation_source 'fine-focus sealed tube'
_diffrn_radiation_type MoK\a
_diffrn_radiation_wavelength 0.71073
_diffrn_reflns_av_R_equivalents 0.049
_diffrn_reflns_av_sigmaI/netI 0.111
_diffrn_reflns_limit_h_max 10
_diffrn_reflns_limit_h_min -1
_diffrn_reflns_limit_k_max 15
_diffrn_reflns_limit_k_min -1
_diffrn_reflns_limit_l_max 24
_diffrn_reflns_limit_l_min -24
_diffrn_reflns_number 5228
_diffrn_reflns_theta_full 25.00
_diffrn_reflns_theta_max 25.00
_diffrn_reflns_theta_min 1.89
_diffrn_standards_decay_% 7.21
_diffrn_standards_interval_count 147
_diffrn_standards_number 3
_exptl_absorpt_coefficient_mu 2.021
_exptl_crystal_colour colorless
_exptl_crystal_density_diffrn 1.425
_exptl_crystal_density_method 'not measured'
_exptl_crystal_description plates
_exptl_crystal_F_000 1000
_exptl_crystal_size_max 0.30
_exptl_crystal_size_mid 0.25
_exptl_crystal_size_min 0.10
_refine_diff_density_max 1.21
_refine_diff_density_min -0.55
_refine_diff_density_rms 0.09
_refine_ls_extinction_coef 0.0012(9)
_refine_ls_extinction_expression Fc^*^=kFc[1+0.001xFc^2^\l^3^/sin(2\q)]^-1/4^
_refine_ls_extinction_method SHELXL
_refine_ls_goodness_of_fit_ref 0.96
_refine_ls_hydrogen_treatment mixed
_refine_ls_matrix_type full
_refine_ls_number_parameters 250
_refine_ls_number_reflns 3954
_refine_ls_number_restraints 0
_refine_ls_restrained_S_all 0.96
_refine_ls_R_factor_all 0.164
_refine_ls_R_factor_gt 0.074
_refine_ls_shift/su_max 0.000
_refine_ls_shift/su_mean 0.000
_refine_ls_structure_factor_coef Fsqd
_refine_ls_weighting_details 'w=1/[\s^2^(Fo^2^)+(0.1171P)^2^+0.0000P] where P=(Fo^2^+2Fc^2^)/3'
_refine_ls_weighting_scheme calc
_refine_ls_wR_factor_gt 0.186
_refine_ls_wR_factor_ref 0.216
_reflns_number_gt 1972
_reflns_number_total 3954
_reflns_threshold_expression >2sigma(I)
_cod_data_source_file ic049063zsi20040715_125537_5.cif
_cod_data_source_block 6_[jh-br1]
_cod_depositor_comments
;
The following automatic conversions were performed:
'_symmetry_cell_setting' value 'Monoclinic' changed to 'monoclinic'
according to '/home/saulius/struct/CIF-dictionaries/cif_core.dic'
dictionary named 'cif_core.dic' version 2.4.1 from 2010-06-29.

Automatic conversion script
Id: cif_fix_enum 1527 2010-12-29 10:47:43Z saulius 

The following automatic conversions were performed:

'_refine_ls_weighting_scheme' value 'calc
w=1/[\s^2^(Fo^2^)+(0.1171P)^2^+0.0000P] where P=(Fo^2^+2Fc^2^)/3' was
changed to 'calc'. New tag '_refine_ls_weighting_details' was
created. The value of the new tag was set to
'w=1/[\s^2^(Fo^2^)+(0.1171P)^2^+0.0000P] where P=(Fo^2^+2Fc^2^)/3'.

Automatic conversion script
Id: cif_fix_values 3143 2015-03-26 13:38:13Z robertas 
;
_cod_database_code 4312080

loop_
_symmetry_equiv_pos_as_xyz
'x, y, z'
'-x, y+1/2, -z+1/2'
'-x, -y, -z'
'x, -y-1/2, z-1/2'

loop_
_atom_site_label
_atom_site_type_symbol
_atom_site_fract_x
_atom_site_fract_y
_atom_site_fract_z
_atom_site_U_iso_or_equiv
_atom_site_adp_type
_atom_site_occupancy
_atom_site_calc_flag
_atom_site_refinement_flags
_atom_site_disorder_assembly
_atom_site_disorder_group
Br1 Br 0.38243(13) 0.88894(9) 0.34381(5) 0.0874(5) Uani 1 d . . .
P1 P 0.3236(2) 1.10098(16) 0.41457(9) 0.0431(5) Uani 1 d . . .
P2 P 0.3435(2) 1.21864(17) 0.29980(9) 0.0487(6) Uani 1 d . . .
P3 P 0.5907(2) 1.20661(16) 0.38886(9) 0.0460(6) Uani 1 d . . .
N1 N 0.4989(6) 1.1233(5) 0.4308(3) 0.0483(16) Uani 1 d . . .
N2 N 0.2514(6) 1.1452(5) 0.3473(3) 0.0536(17) Uani 1 d . . .
N3 N 0.5153(7) 1.2444(6) 0.3208(3) 0.0587(19) Uani 1 d . . .
C1 C 0.2958(9) 0.9582(6) 0.4177(4) 0.053(2) Uani 1 d . . .
H1A H 0.1886 0.9429 0.4179 0.064 Uiso 1 calc R . .
H1B H 0.3420 0.9307 0.4582 0.064 Uiso 1 calc R . .
C2 C 0.3432(10) 1.1567(8) 0.2201(4) 0.076(3) Uani 1 d . . .
H2A H 0.2413 1.1508 0.2028 0.113 Uiso 1 calc R . .
H2B H 0.3872 1.0877 0.2241 0.113 Uiso 1 calc R . .
H2C H 0.4009 1.1987 0.1909 0.113 Uiso 1 calc R . .
C3 C 0.7722(9) 1.1496(7) 0.3735(4) 0.070(3) Uani 1 d . . .
H3A H 0.8353 1.2019 0.3543 0.105 Uiso 1 calc R . .
H3B H 0.7594 1.0911 0.3439 0.105 Uiso 1 calc R . .
H3C H 0.8185 1.1256 0.4142 0.105 Uiso 1 calc R . .
C11 C 0.2135(8) 1.1448(6) 0.4824(3) 0.0430(18) Uani 1 d . . .
C12 C 0.2456(9) 1.1078(7) 0.5451(4) 0.056(2) Uani 1 d . . .
H12 H 0.3228 1.0590 0.5525 0.067 Uiso 1 calc R . .
C13 C 0.1629(10) 1.1434(8) 0.5970(4) 0.068(2) Uani 1 d . . .
H13 H 0.1831 1.1174 0.6391 0.082 Uiso 1 calc R . .
C14 C 0.0516(10) 1.2167(8) 0.5864(4) 0.068(3) Uani 1 d . . .
H14 H -0.0042 1.2398 0.6214 0.081 Uiso 1 calc R . .
C15 C 0.0213(9) 1.2565(7) 0.5245(5) 0.067(2) Uani 1 d . . .
H15 H -0.0535 1.3071 0.5175 0.081 Uiso 1 calc R . .
C16 C 0.1026(9) 1.2207(7) 0.4736(4) 0.057(2) Uani 1 d . . .
H16 H 0.0830 1.2481 0.4318 0.068 Uiso 1 calc R . .
C21 C 0.2408(9) 1.3388(7) 0.2904(3) 0.053(2) Uani 1 d . . .
C22 C 0.3133(12) 1.4376(8) 0.2938(4) 0.077(3) Uani 1 d . . .
H22 H 0.4173 1.4403 0.3017 0.093 Uiso 1 calc R . .
C23 C 0.2342(16) 1.5297(9) 0.2858(5) 0.101(4) Uani 1 d . . .
H23 H 0.2835 1.5945 0.2886 0.121 Uiso 1 calc R . .
C24 C 0.0784(17) 1.5250(11) 0.2732(5) 0.109(4) Uani 1 d . . .
H24 H 0.0230 1.5869 0.2674 0.131 Uiso 1 calc R . .
C25 C 0.0071(12) 1.4291(12) 0.2695(5) 0.098(4) Uani 1 d . . .
H25 H -0.0967 1.4261 0.2612 0.117 Uiso 1 calc R . .
C26 C 0.0871(5) 1.3381(4) 0.2777(2) 0.066(2) Uani 1 d . . .
H26 H 0.0367 1.2738 0.2747 0.080 Uiso 1 calc R . .
C31 C 0.6362(5) 1.3198(4) 0.4400(2) 0.053(2) Uani 1 d R . .
C32 C 0.7140(5) 1.4050(4) 0.4152(2) 0.083(3) Uani 1 d R . .
H32 H 0.7375 1.4061 0.3711 0.099 Uiso 1 calc R . .
C33 C 0.7571(12) 1.4888(8) 0.4560(7) 0.098(4) Uani 1 d . . .
H33 H 0.8130 1.5443 0.4394 0.118 Uiso 1 calc R . .
C34 C 0.7186(13) 1.4899(10) 0.5186(6) 0.098(4) Uani 1 d . . .
H34 H 0.7467 1.5459 0.5460 0.117 Uiso 1 calc R . .
C35 C 0.6385(13) 1.4087(10) 0.5415(6) 0.096(3) Uani 1 d . . .
H35 H 0.6101 1.4112 0.5850 0.115 Uiso 1 calc R . .
C36 C 0.5971(9) 1.3241(7) 0.5051(4) 0.058(2) Uani 1 d . . .
H36 H 0.5430 1.2693 0.5235 0.069 Uiso 1 calc R . .

loop_
_atom_site_aniso_label
_atom_site_aniso_U_11
_atom_site_aniso_U_22
_atom_site_aniso_U_33
_atom_site_aniso_U_23
_atom_site_aniso_U_13
_atom_site_aniso_U_12
Br1 0.0990(9) 0.0826(8) 0.0805(7) -0.0079(6) 0.0030(6) 0.0157(6)
P1 0.0363(10) 0.0467(12) 0.0459(11) 0.0096(9) -0.0032(8) -0.0082(10)
P2 0.0475(12) 0.0573(13) 0.0406(11) 0.0103(10) -0.0069(9) -0.0097(11)
P3 0.0359(11) 0.0539(13) 0.0480(11) 0.0067(10) -0.0002(9) -0.0071(10)
N1 0.040(3) 0.055(4) 0.050(4) 0.008(3) -0.004(3) -0.006(3)
N2 0.038(4) 0.061(4) 0.060(4) 0.010(3) -0.012(3) -0.015(3)
N3 0.040(4) 0.084(5) 0.051(4) 0.019(4) -0.005(3) -0.019(4)
C1 0.054(5) 0.046(5) 0.059(5) 0.002(4) 0.002(4) -0.007(4)
C2 0.064(6) 0.106(8) 0.057(5) 0.010(5) -0.001(4) -0.022(6)
C3 0.050(5) 0.074(6) 0.089(6) -0.007(5) 0.021(5) 0.008(5)
C11 0.031(4) 0.042(4) 0.056(5) 0.000(4) -0.006(3) -0.009(4)
C12 0.056(5) 0.058(5) 0.053(5) 0.010(4) -0.002(4) -0.001(4)
C13 0.064(6) 0.082(7) 0.059(6) 0.001(5) 0.007(5) -0.009(6)
C14 0.059(6) 0.074(6) 0.070(6) -0.026(5) 0.021(5) -0.018(5)
C15 0.045(5) 0.068(6) 0.088(7) -0.006(5) -0.002(5) 0.017(5)
C16 0.047(5) 0.063(6) 0.061(5) -0.001(4) -0.008(4) -0.011(5)
C21 0.065(6) 0.059(5) 0.034(4) 0.002(4) 0.001(4) 0.002(5)
C22 0.088(7) 0.064(7) 0.078(6) 0.015(5) -0.015(5) -0.006(6)
C23 0.144(12) 0.063(7) 0.095(8) 0.008(6) 0.002(8) 0.005(8)
C24 0.138(12) 0.090(10) 0.101(9) 0.019(7) 0.029(9) 0.057(10)
C25 0.063(7) 0.128(11) 0.105(9) 0.014(8) 0.031(6) 0.020(8)
C26 0.057(6) 0.076(6) 0.067(6) 0.014(5) 0.021(5) 0.007(5)
C31 0.039(4) 0.050(5) 0.069(5) 0.003(4) -0.007(4) -0.005(4)
C32 0.101(8) 0.066(7) 0.079(6) 0.016(5) -0.009(6) -0.013(6)
C33 0.092(8) 0.056(7) 0.145(11) 0.012(7) -0.033(8) -0.037(6)
C34 0.103(9) 0.072(8) 0.116(10) -0.023(8) -0.031(8) 0.002(7)
C35 0.097(9) 0.087(9) 0.103(8) -0.037(7) 0.007(7) 0.012(7)
C36 0.055(5) 0.059(6) 0.060(5) -0.007(4) 0.003(4) 0.011(5)

loop_
_atom_type_symbol
_atom_type_description
_atom_type_scat_dispersion_real
_atom_type_scat_dispersion_imag
_atom_type_scat_source
C C 0.0033 0.0016 'International Tables Vol C Tables 4.2.6.8 and 6.1.1.4'
H H 0.0000 0.0000 'International Tables Vol C Tables 4.2.6.8 and 6.1.1.4'
N N 0.0061 0.0033 'International Tables Vol C Tables 4.2.6.8 and 6.1.1.4'
P P 0.1023 0.0942 'International Tables Vol C Tables 4.2.6.8 and 6.1.1.4'
Br Br -0.2901 2.4595 'International Tables Vol C Tables 4.2.6.8 and 6.1.1.4'

loop_
_geom_angle_atom_site_label_1
_geom_angle_atom_site_label_2
_geom_angle_atom_site_label_3
_geom_angle
_geom_angle_site_symmetry_1
_geom_angle_site_symmetry_3
_geom_angle_publ_flag
N2 P1 N1 118.1(3) . . y
N2 P1 C11 109.7(3) . . y
N1 P1 C11 109.7(3) . . y
N2 P1 C1 109.2(4) . . y
N1 P1 C1 107.4(4) . . y
C11 P1 C1 101.5(3) . . y
N2 P2 N3 117.6(3) . . y
N2 P2 C21 107.0(4) . . y
N3 P2 C21 109.4(4) . . y
N2 P2 C2 108.0(4) . . y
N3 P2 C2 107.3(4) . . y
C21 P2 C2 107.0(4) . . y
N3 P3 N1 117.3(3) . . y
N3 P3 C3 108.6(4) . . y
N1 P3 C3 107.7(4) . . y
N3 P3 C31 109.9(3) . . y
N1 P3 C31 108.9(3) . . y
C3 P3 C31 103.7(3) . . y
P3 N1 P1 121.1(4) . . y
P2 N2 P1 122.0(4) . . y
P3 N3 P2 122.4(4) . . y
P1 C1 Br1 111.4(4) . . y
C12 C11 C16 118.5(7) . . ?
C12 C11 P1 120.2(6) . . ?
C16 C11 P1 121.1(6) . . ?
C11 C12 C13 119.9(8) . . ?
C14 C13 C12 120.1(8) . . ?
C13 C14 C15 120.6(8) . . ?
C16 C15 C14 119.0(8) . . ?
C15 C16 C11 121.9(8) . . ?
C26 C21 C22 117.5(8) . . ?
C26 C21 P2 120.9(6) . . ?
C22 C21 P2 121.6(7) . . ?
C23 C22 C21 121.4(10) . . ?
C22 C23 C24 119.0(11) . . ?
C25 C24 C23 119.9(11) . . ?
C26 C25 C24 120.5(10) . . ?
C25 C26 C21 121.7(8) . . ?
C36 C31 C32 117.7(4) . . ?
C36 C31 P3 121.6(5) . . ?
C32 C31 P3 120.74(17) . . ?
C31 C32 C33 120.4(6) . . ?
C34 C33 C32 120.2(10) . . ?
C33 C34 C35 118.9(11) . . ?
C34 C35 C36 123.7(11) . . ?
C35 C36 C31 119.0(9) . . ?

loop_
_geom_bond_atom_site_label_1
_geom_bond_atom_site_label_2
_geom_bond_distance
_geom_bond_site_symmetry_2
_geom_bond_publ_flag
P1 N2 1.591(6) . y
P1 N1 1.602(6) . y
P1 C11 1.809(7) . y
P1 C1 1.828(7) . y
P2 N2 1.590(6) . y
P2 N3 1.601(6) . y
P2 C21 1.780(8) . y
P2 C2 1.802(9) . y
P3 N3 1.589(6) . y
P3 N1 1.598(6) . y
P3 C3 1.802(8) . y
P3 C31 1.809(6) . y
Br1 C1 1.926(7) . y
C11 C12 1.378(10) . ?
C11 C16 1.382(10) . ?
C12 C13 1.385(11) . ?
C13 C14 1.366(12) . ?
C14 C15 1.374(11) . ?
C15 C16 1.362(11) . ?
C21 C26 1.377(9) . ?
C21 C22 1.409(12) . ?
C22 C23 1.368(13) . ?
C23 C24 1.397(16) . ?
C24 C25 1.371(16) . ?
C25 C26 1.360(14) . ?
C31 C36 1.384(9) . ?
C31 C32 1.3860 . ?
C32 C33 1.393(12) . ?
C33 C34 1.331(14) . ?
C34 C35 1.344(15) . ?
C35 C36 1.347(13) . ?

loop_
_geom_torsion_atom_site_label_1
_geom_torsion_atom_site_label_2
_geom_torsion_atom_site_label_3
_geom_torsion_atom_site_label_4
_geom_torsion
_geom_torsion_site_symmetry_1
_geom_torsion_site_symmetry_2
_geom_torsion_site_symmetry_3
_geom_torsion_site_symmetry_4
_geom_torsion_publ_flag
C11 P1 C1 Br1 173.3(4) . . . . ?
N1 P1 C1 Br1 -71.6(4) . . . . ?
